data_7049658
loop_
_publ_author_name
'Thu\'ery, Pierre'
'Atoini, Youssef'
'Harrowfield, Jack'

_publ_section_title
;
 The sulfonate group as a ligand: a fine balance between hydrogen bonding
 and metal ion coordination in uranyl ion complexes.
;
_journal_issue 24
_journal_name_full 'Dalton transactions (Cambridge, England : 2003)'
_journal_page_first 8756
_journal_page_last 8772
_journal_paper_doi 10.1039/c9dt01024f
_journal_volume 48
_journal_year 2019
_chemical_formula_sum 'C69 H56 O21 P2 S3 U2'
_chemical_formula_weight 1855.31
_space_group_crystal_system triclinic
_space_group_IT_number 2
_space_group_name_Hall '-P 1'
_space_group_name_H-M_alt 'P -1'
_symmetry_space_group_name_Hall '-P 1'
_symmetry_space_group_name_H-M 'P -1'
_atom_sites_solution_hydrogens mixed
_atom_sites_solution_primary dual
_audit_creation_method SHELXL-2014
_audit_update_record
;
2019-01-23 deposited with the CCDC.    2019-04-11 downloaded from the CCDC.
;
_cell_angle_alpha 67.635(3)
_cell_angle_beta 65.121(2)
_cell_angle_gamma 60.589(2)
_cell_formula_units_Z 4
_cell_length_a 19.5550(8)
_cell_length_b 19.7854(7)
_cell_length_c 22.8580(8)
_cell_measurement_reflns_used 345019
_cell_measurement_temperature 100(2)
_cell_measurement_theta_max 25.68
_cell_measurement_theta_min 2.06
_cell_volume 6817.8(5)
_computing_cell_refinement 'HKL2000 (Otwinowski & Minor, 1997)'
_computing_data_collection 'COLLECT (Nonius, 1998)'
_computing_data_reduction 'HKL2000 (Otwinowski & Minor, 1997)'
_computing_molecular_graphics 'SHELXTL (Sheldrick, 2008)'
_computing_publication_material 'SHELXTL (Sheldrick, 2008); PLATON (Spek, 2003)'
_computing_structure_refinement 'SHELXL (Sheldrick, 2015)'
_computing_structure_solution 'SHELXT (Sheldrick, 2015)'
_diffrn_ambient_temperature 100(2)
_diffrn_measured_fraction_theta_full 0.998
_diffrn_measured_fraction_theta_max 0.998
_diffrn_measurement_device_type 'Nonius Kappa-CCD area-detector diffractometer'
_diffrn_measurement_method 'two \f and ten \w scans with 2\% steps (722 frames)'
_diffrn_radiation_monochromator graphite
_diffrn_radiation_source 'fine-focus sealed tube'
_diffrn_radiation_type MoK\a
_diffrn_radiation_wavelength 0.71073
_diffrn_reflns_av_R_equivalents 0.0612
_diffrn_reflns_av_unetI/netI 0.0816
_diffrn_reflns_Laue_measured_fraction_full 0.998
_diffrn_reflns_Laue_measured_fraction_max 0.998
_diffrn_reflns_limit_h_max 23
_diffrn_reflns_limit_h_min -21
_diffrn_reflns_limit_k_max 24
_diffrn_reflns_limit_k_min -21
_diffrn_reflns_limit_l_max 27
_diffrn_reflns_limit_l_min 0
_diffrn_reflns_number 345019
_diffrn_reflns_point_group_measured_fraction_full 0.998
_diffrn_reflns_point_group_measured_fraction_max 0.998
_diffrn_reflns_theta_full 25.242
_diffrn_reflns_theta_max 25.681
_diffrn_reflns_theta_min 2.055
_diffrn_standards_decay_% 0
_diffrn_standards_interval_time 0
_diffrn_standards_number 0
_exptl_absorpt_coefficient_mu 4.959
_exptl_absorpt_correction_T_max 0.673
_exptl_absorpt_correction_T_min 0.480
_exptl_absorpt_correction_type multi-scan
_exptl_absorpt_process_details 'SCALEPACK (Otwinowski & Minor, 1997)'
_exptl_crystal_colour 'translucent light yellow'
_exptl_crystal_density_diffrn 1.808
_exptl_crystal_description platelet
_exptl_crystal_F_000 3600
_exptl_crystal_size_max 0.16
_exptl_crystal_size_mid 0.13
_exptl_crystal_size_min 0.08
_refine_diff_density_max 1.540
_refine_diff_density_min -1.240
_refine_diff_density_rms 0.134
_refine_ls_extinction_method none
_refine_ls_goodness_of_fit_ref 0.905
_refine_ls_hydrogen_treatment constr
_refine_ls_matrix_type full
_refine_ls_number_parameters 1748
_refine_ls_number_reflns 25827
_refine_ls_number_restraints 0
_refine_ls_restrained_S_all 0.905
_refine_ls_R_factor_all 0.0589
_refine_ls_R_factor_gt 0.0333
_refine_ls_shift/su_max 0.003
_refine_ls_shift/su_mean 0.000
_refine_ls_structure_factor_coef Fsqd
_refine_ls_weighting_details 'w=1/[\s^2^(Fo^2^)+(0.0179P)^2^] where P=(Fo^2^+2Fc^2^)/3'
_refine_ls_weighting_scheme calc
_refine_ls_wR_factor_gt 0.0597
_refine_ls_wR_factor_ref 0.0639
_reflns_Friedel_coverage 0.000
_reflns_number_gt 18227
_reflns_number_total 25827
_reflns_threshold_expression 'I > 2\s(I)'
_cod_data_source_file c9dt01024f1.cif
_cod_data_source_block 6
_cod_depositor_comments 'Adding full bibliography for 7049652--7049661.cif.'
_cod_database_code 7049658
_shelx_space_group_comment
;
The symmetry employed for this shelxl refinement is uniquely defined
by the following loop, which should always be used as a source of
symmetry information in preference to the above space-group names.
They are only intended as comments.
;
_shelxl_version_number 2014-3

loop_
_space_group_symop_operation_xyz
'x, y, z'
'-x, -y, -z'

loop_
_atom_site_label
_atom_site_type_symbol
_atom_site_fract_x
_atom_site_fract_y
_atom_site_fract_z
_atom_site_U_iso_or_equiv
_atom_site_adp_type
_atom_site_occupancy
_atom_site_site_symmetry_order
_atom_site_calc_flag
_atom_site_refinement_flags_posn
_atom_site_refinement_flags_adp
U1 U 1.08734(2) 0.31978(2) -0.14189(2) 0.01852(5) Uani 1 1 d . .
U2 U 0.90245(2) 0.20259(2) 0.12396(2) 0.01832(5) Uani 1 1 d . .
U3 U 0.59509(2) 0.28053(2) 0.36872(2) 0.01956(5) Uani 1 1 d . .
U4 U 0.40172(2) 0.22347(2) 0.62278(2) 0.02167(5) Uani 1 1 d . .
S1 S 0.72868(8) 0.38731(7) 0.09295(6) 0.0220(3) Uani 1 1 d . .
S2 S 1.25910(7) 0.13174(7) -0.11220(6) 0.0227(3) Uani 1 1 d . .
S3 S 1.05102(8) 0.49971(7) -0.27027(6) 0.0221(3) Uani 1 1 d . .
S4 S 0.95148(8) 0.02741(7) 0.25573(6) 0.0219(3) Uani 1 1 d . .
S5 S 0.52675(9) 0.01484(7) 0.65448(6) 0.0299(3) Uani 1 1 d . .
S6 S 0.47990(8) 0.49292(7) 0.33957(6) 0.0226(3) Uani 1 1 d . .
P1 P 0.11679(8) 0.14747(7) 0.40069(6) 0.0262(3) Uani 1 1 d . .
P2 P 0.34086(8) 0.25435(7) 0.04249(6) 0.0216(3) Uani 1 1 d . .
P3 P 0.32144(8) 0.78299(7) 0.03246(6) 0.0214(3) Uani 1 1 d . .
P4 P 0.87383(8) 0.37962(7) 0.66380(6) 0.0242(3) Uani 1 1 d . .
O1 O 1.12368(19) 0.36583(17) -0.11608(15) 0.0235(8) Uani 1 1 d . .
O2 O 1.05372(19) 0.27183(17) -0.16861(14) 0.0221(8) Uani 1 1 d . .
O3 O 0.92685(19) 0.25555(17) 0.15380(14) 0.0211(7) Uani 1 1 d . .
O4 O 0.8757(2) 0.15187(17) 0.09364(15) 0.0242(8) Uani 1 1 d . .
O5 O 0.65046(19) 0.27456(17) 0.41557(15) 0.0259(8) Uani 1 1 d . .
O6 O 0.54121(19) 0.28329(17) 0.32157(14) 0.0226(8) Uani 1 1 d . .
O7 O 0.4537(2) 0.22122(18) 0.67070(15) 0.0287(8) Uani 1 1 d . .
O8 O 0.3466(2) 0.22833(18) 0.57585(15) 0.0280(8) Uani 1 1 d . .
O9 O 0.95445(19) 0.37416(16) -0.06916(15) 0.0214(7) Uani 1 1 d . .
O10 O 0.90747(18) 0.29424(17) 0.02104(14) 0.0201(7) Uani 1 1 d . .
O11 O 0.77061(18) 0.30619(16) 0.12848(14) 0.0214(7) Uani 1 1 d . .
O12 O 0.7257(2) 0.38738(18) 0.03051(15) 0.0258(8) Uani 1 1 d . .
O13 O 0.65047(19) 0.42552(17) 0.13780(15) 0.0269(8) Uani 1 1 d . .
O14 O 1.08336(18) 0.22790(16) -0.03865(14) 0.0204(7) Uani 1 1 d . .
O15 O 1.03880(19) 0.15241(17) 0.05652(14) 0.0215(7) Uani 1 1 d . .
O16 O 1.21736(19) 0.21167(17) -0.14920(15) 0.0239(8) Uani 1 1 d . .
O17 O 1.2653(2) 0.13399(18) -0.05250(15) 0.0277(8) Uani 1 1 d . .
O18 O 1.33572(18) 0.09059(17) -0.15664(15) 0.0246(8) Uani 1 1 d . .
O19 O 1.18491(19) 0.32822(17) -0.25131(14) 0.0220(8) Uani 1 1 d . .
O20 O 1.2909(2) 0.33812(17) -0.33786(15) 0.0284(8) Uani 1 1 d . .
O21 O 1.02651(19) 0.44598(17) -0.20665(14) 0.0248(8) Uani 1 1 d . .
O22 O 0.98865(19) 0.57994(17) -0.27315(15) 0.0268(8) Uani 1 1 d . .
O23 O 1.0768(2) 0.46675(18) -0.32631(14) 0.0263(8) Uani 1 1 d . .
O24 O 0.80337(19) 0.18697(17) 0.23121(14) 0.0218(8) Uani 1 1 d . .
O25 O 0.70746(19) 0.17068(17) 0.32552(15) 0.0245(8) Uani 1 1 d . .
O26 O 0.96894(19) 0.07841(17) 0.18886(14) 0.0225(8) Uani 1 1 d . .
O27 O 0.92167(19) 0.06905(17) 0.30702(15) 0.0263(8) Uani 1 1 d . .
O28 O 1.02134(19) -0.04771(17) 0.26062(15) 0.0277(8) Uani 1 1 d . .
O29 O 0.5728(2) 0.16620(17) 0.44163(15) 0.0271(8) Uani 1 1 d . .
O30 O 0.5249(2) 0.16368(17) 0.54816(15) 0.0257(8) Uani 1 1 d . .
O31 O 0.44505(19) 0.08235(17) 0.65641(15) 0.0266(8) Uani 1 1 d . .
O32 O 0.5858(2) 0.03598(19) 0.65722(16) 0.0363(9) Uani 1 1 d . .
O33 O 0.5163(2) -0.05474(19) 0.70297(15) 0.0407(10) Uani 1 1 d . .
O34 O 0.47087(19) 0.34244(16) 0.44073(14) 0.0220(8) Uani 1 1 d . .
O35 O 0.4265(2) 0.33496(18) 0.54836(15) 0.0322(9) Uani 1 1 d . .
O36 O 0.55762(18) 0.42111(16) 0.33862(14) 0.0212(7) Uani 1 1 d . .
O37 O 0.41803(19) 0.48033(17) 0.33117(14) 0.0246(8) Uani 1 1 d . .
O38 O 0.4966(2) 0.56111(17) 0.29447(15) 0.0299(8) Uani 1 1 d . .
O39 O 0.68513(19) 0.32800(17) 0.26358(14) 0.0244(8) Uani 1 1 d . .
H39A H 0.7390 0.3079 0.2311 0.029 Uiso 1 1 d R U
H39B H 0.6603 0.3672 0.2386 0.029 Uiso 1 1 d R U
O40 O 0.30334(19) 0.17995(17) 0.72221(14) 0.0264(8) Uani 1 1 d . .
H40A H 0.2656 0.2281 0.7350 0.032 Uiso 1 1 d R U
H40B H 0.3227 0.1495 0.7552 0.032 Uiso 1 1 d R U
O41 O 0.4063(2) 0.3892(2) 0.26684(17) 0.0417(10) Uani 1 1 d . .
H41A H 0.4459 0.3404 0.2807 0.050 Uiso 1 1 d R U
H41B H 0.4171 0.4120 0.2859 0.050 Uiso 1 1 d R U
O42 O 1.0409(2) -0.0288(2) 0.38090(17) 0.0411(10) Uani 1 1 d . .
H42A H 1.0017 0.0182 0.3583 0.049 Uiso 1 1 d R U
H42B H 1.0806 -0.0576 0.3454 0.049 Uiso 1 1 d R U
C1 C 0.9112(3) 0.3615(3) -0.0103(2) 0.0196(11) Uani 1 1 d . .
C2 C 0.8649(3) 0.4288(2) 0.0240(2) 0.0188(11) Uani 1 1 d . .
C3 C 0.7894(3) 0.4403(3) 0.0744(2) 0.0191(11) Uani 1 1 d . .
C4 C 0.7550(3) 0.5015(3) 0.1071(2) 0.0236(11) Uani 1 1 d . .
H4 H 0.7037 0.5099 0.1404 0.028 Uiso 1 1 calc R U
C5 C 0.7956(3) 0.5502(3) 0.0913(2) 0.0262(12) Uani 1 1 d . .
H5 H 0.7727 0.5908 0.1146 0.031 Uiso 1 1 calc R U
C6 C 0.8693(3) 0.5398(3) 0.0416(2) 0.0263(12) Uani 1 1 d . .
H6 H 0.8966 0.5736 0.0304 0.032 Uiso 1 1 calc R U
C7 C 0.9033(3) 0.4795(2) 0.0081(2) 0.0219(11) Uani 1 1 d . .
H7 H 0.9535 0.4729 -0.0263 0.026 Uiso 1 1 calc R U
C8 C 1.0806(3) 0.1621(2) -0.0037(2) 0.0184(11) Uani 1 1 d . .
C9 C 1.1236(3) 0.0918(3) -0.0344(2) 0.0196(11) Uani 1 1 d . .
C10 C 1.1969(3) 0.0797(3) -0.0881(2) 0.0211(11) Uani 1 1 d . .
C11 C 1.2268(3) 0.0172(3) -0.1185(2) 0.0241(12) Uani 1 1 d . .
H11 H 1.2755 0.0090 -0.1546 0.029 Uiso 1 1 calc R U
C12 C 1.1859(3) -0.0333(3) -0.0965(2) 0.0224(11) Uani 1 1 d . .
H12 H 1.2058 -0.0746 -0.1183 0.027 Uiso 1 1 calc R U
C13 C 1.1169(3) -0.0230(3) -0.0431(2) 0.0236(11) Uani 1 1 d . .
H13 H 1.0897 -0.0580 -0.0274 0.028 Uiso 1 1 calc R U
C14 C 1.0865(3) 0.0386(3) -0.0120(2) 0.0229(11) Uani 1 1 d . .
H14 H 1.0393 0.0443 0.0254 0.027 Uiso 1 1 calc R U
C15 C 1.2310(3) 0.3648(3) -0.2910(2) 0.0227(11) Uani 1 1 d . .
C16 C 1.2164(3) 0.4424(3) -0.2811(2) 0.0211(11) Uani 1 1 d . .
C17 C 1.1395(3) 0.5045(3) -0.2695(2) 0.0217(11) Uani 1 1 d . .
C18 C 1.1312(3) 0.5732(3) -0.2600(2) 0.0248(12) Uani 1 1 d . .
H18 H 1.0786 0.6152 -0.2516 0.030 Uiso 1 1 calc R U
C19 C 1.1986(3) 0.5820(3) -0.2624(2) 0.0313(13) Uani 1 1 d . .
H19 H 1.1921 0.6295 -0.2554 0.038 Uiso 1 1 calc R U
C20 C 1.2761(3) 0.5205(3) -0.2751(2) 0.0308(13) Uani 1 1 d . .
H20 H 1.3228 0.5258 -0.2772 0.037 Uiso 1 1 calc R U
C21 C 1.2841(3) 0.4514(3) -0.2848(2) 0.0248(12) Uani 1 1 d . .
H21 H 1.3369 0.4097 -0.2942 0.030 Uiso 1 1 calc R U
C22 C 0.7664(3) 0.1448(3) 0.2775(2) 0.0199(11) Uani 1 1 d . .
C23 C 0.7889(3) 0.0618(3) 0.2745(2) 0.0185(11) Uani 1 1 d . .
C24 C 0.8698(3) 0.0058(3) 0.2626(2) 0.0214(11) Uani 1 1 d . .
C25 C 0.8856(3) -0.0706(3) 0.2604(2) 0.0256(12) Uani 1 1 d . .
H25 H 0.9401 -0.1099 0.2540 0.031 Uiso 1 1 calc R U
C26 C 0.8226(3) -0.0891(3) 0.2676(2) 0.0294(13) Uani 1 1 d . .
H26 H 0.8342 -0.1401 0.2638 0.035 Uiso 1 1 calc R U
C27 C 0.7423(3) -0.0330(3) 0.2802(2) 0.0294(13) Uani 1 1 d . .
H27 H 0.6990 -0.0462 0.2859 0.035 Uiso 1 1 calc R U
C28 C 0.7253(3) 0.0409(3) 0.2846(2) 0.0240(12) Uani 1 1 d . .
H28 H 0.6701 0.0784 0.2946 0.029 Uiso 1 1 calc R U
C29 C 0.5555(3) 0.1304(3) 0.5007(2) 0.0218(11) Uani 1 1 d . .
C30 C 0.5742(3) 0.0434(3) 0.5129(2) 0.0207(11) Uani 1 1 d . .
C31 C 0.5637(3) -0.0092(3) 0.5756(2) 0.0218(11) Uani 1 1 d . .
C32 C 0.5848(3) -0.0881(3) 0.5787(2) 0.0260(12) Uani 1 1 d . .
H32 H 0.5777 -0.1235 0.6207 0.031 Uiso 1 1 calc R U
C33 C 0.6160(3) -0.1170(3) 0.5219(2) 0.0273(12) Uani 1 1 d . .
H33 H 0.6306 -0.1714 0.5252 0.033 Uiso 1 1 calc R U
C34 C 0.6256(3) -0.0659(3) 0.4611(2) 0.0262(12) Uani 1 1 d . .
H34 H 0.6464 -0.0847 0.4220 0.031 Uiso 1 1 calc R U
C35 C 0.6048(3) 0.0130(3) 0.4571(2) 0.0232(11) Uani 1 1 d . .
H35 H 0.6117 0.0477 0.4147 0.028 Uiso 1 1 calc R U
C36 C 0.4402(3) 0.3732(3) 0.4896(2) 0.0227(11) Uani 1 1 d . .
C37 C 0.4203(3) 0.4600(3) 0.4811(2) 0.0212(11) Uani 1 1 d . .
C38 C 0.4393(3) 0.5131(3) 0.4207(2) 0.0205(11) Uani 1 1 d . .
C39 C 0.4237(3) 0.5891(3) 0.4212(2) 0.0260(12) Uani 1 1 d . .
H39 H 0.4380 0.6245 0.3808 0.031 Uiso 1 1 calc R U
C40 C 0.3872(3) 0.6141(3) 0.4805(3) 0.0346(14) Uani 1 1 d . .
H40 H 0.3762 0.6666 0.4801 0.041 Uiso 1 1 calc R U
C41 C 0.3669(3) 0.5642(3) 0.5390(2) 0.0323(13) Uani 1 1 d . .
H41 H 0.3418 0.5815 0.5793 0.039 Uiso 1 1 calc R U
C42 C 0.3836(3) 0.4881(3) 0.5388(2) 0.0294(13) Uani 1 1 d . .
H42 H 0.3694 0.4534 0.5797 0.035 Uiso 1 1 calc R U
C43 C 0.1211(3) 0.1255(3) 0.3301(2) 0.0250(12) Uani 1 1 d . .
C44 C 0.0598(3) 0.1706(3) 0.2986(3) 0.0369(14) Uani 1 1 d . .
H44 H 0.0138 0.2149 0.3145 0.044 Uiso 1 1 calc R U
C45 C 0.0660(4) 0.1507(3) 0.2437(3) 0.0440(16) Uani 1 1 d . .
H45 H 0.0242 0.1816 0.2222 0.053 Uiso 1 1 calc R U
C46 C 0.1317(4) 0.0872(4) 0.2206(3) 0.0474(16) Uani 1 1 d . .
H46 H 0.1350 0.0744 0.1832 0.057 Uiso 1 1 calc R U
C47 C 0.1944(4) 0.0406(3) 0.2509(3) 0.0419(15) Uani 1 1 d . .
H47 H 0.2401 -0.0033 0.2343 0.050 Uiso 1 1 calc R U
C48 C 0.1888(3) 0.0595(3) 0.3061(2) 0.0318(13) Uani 1 1 d . .
H48 H 0.2306 0.0280 0.3275 0.038 Uiso 1 1 calc R U
C49 C 0.0148(3) 0.2097(3) 0.4390(2) 0.0270(12) Uani 1 1 d . .
C50 C -0.0200(3) 0.2896(3) 0.4066(2) 0.0354(14) Uani 1 1 d . .
H50 H 0.0107 0.3106 0.3649 0.043 Uiso 1 1 calc R U
C51 C -0.0989(3) 0.3371(3) 0.4358(3) 0.0388(14) Uani 1 1 d . .
H51 H -0.1224 0.3908 0.4137 0.047 Uiso 1 1 calc R U
C52 C -0.1442(3) 0.3081(3) 0.4964(3) 0.0382(14) Uani 1 1 d . .
H52 H -0.1986 0.3417 0.5158 0.046 Uiso 1 1 calc R U
C53 C -0.1106(3) 0.2302(3) 0.5290(3) 0.0349(13) Uani 1 1 d . .
H53 H -0.1417 0.2104 0.5710 0.042 Uiso 1 1 calc R U
C54 C -0.0312(3) 0.1808(3) 0.5004(2) 0.0279(12) Uani 1 1 d . .
H54 H -0.0084 0.1271 0.5228 0.034 Uiso 1 1 calc R U
C55 C 0.1500(3) 0.0557(3) 0.4579(2) 0.0237(11) Uani 1 1 d . .
C56 C 0.1200(3) -0.0010(3) 0.4699(2) 0.0269(12) Uani 1 1 d . .
H56 H 0.0854 0.0085 0.4459 0.032 Uiso 1 1 calc R U
C57 C 0.1407(3) -0.0711(3) 0.5170(2) 0.0296(12) Uani 1 1 d . .
H57 H 0.1206 -0.1098 0.5251 0.035 Uiso 1 1 calc R U
C58 C 0.1909(3) -0.0845(3) 0.5521(2) 0.0294(13) Uani 1 1 d . .
H58 H 0.2049 -0.1325 0.5844 0.035 Uiso 1 1 calc R U
C59 C 0.2206(3) -0.0286(3) 0.5405(2) 0.0263(12) Uani 1 1 d . .
H59 H 0.2546 -0.0381 0.5651 0.032 Uiso 1 1 calc R U
C60 C 0.2013(3) 0.0408(3) 0.4934(2) 0.0256(12) Uani 1 1 d . .
H60 H 0.2227 0.0786 0.4849 0.031 Uiso 1 1 calc R U
C61 C 0.1817(3) 0.1998(3) 0.3762(2) 0.0280(12) Uani 1 1 d . .
C62 C 0.2540(3) 0.1833(3) 0.3249(2) 0.0327(13) Uani 1 1 d . .
H62 H 0.2702 0.1436 0.3025 0.039 Uiso 1 1 calc R U
C63 C 0.3025(3) 0.2247(3) 0.3065(3) 0.0399(14) Uani 1 1 d . .
H63 H 0.3513 0.2141 0.2707 0.048 Uiso 1 1 calc R U
C64 C 0.2809(3) 0.2811(3) 0.3394(3) 0.0372(14) Uani 1 1 d . .
H64 H 0.3144 0.3096 0.3260 0.045 Uiso 1 1 calc R U
C65 C 0.2100(3) 0.2962(3) 0.3923(3) 0.0358(14) Uani 1 1 d . .
H65 H 0.1956 0.3337 0.4162 0.043 Uiso 1 1 calc R U
C66 C 0.1606(3) 0.2560(3) 0.4097(2) 0.0305(13) Uani 1 1 d . .
H66 H 0.1115 0.2670 0.4452 0.037 Uiso 1 1 calc R U
C67 C 0.3811(3) 0.2657(3) -0.0455(2) 0.0230(11) Uani 1 1 d . .
C68 C 0.3773(3) 0.2193(3) -0.0764(2) 0.0287(12) Uani 1 1 d . .
H68 H 0.3569 0.1790 -0.0504 0.034 Uiso 1 1 calc R U
C69 C 0.4029(3) 0.2315(3) -0.1442(2) 0.0337(13) Uani 1 1 d . .
H69 H 0.3997 0.1998 -0.1647 0.040 Uiso 1 1 calc R U
C70 C 0.4334(3) 0.2898(3) -0.1826(2) 0.0316(13) Uani 1 1 d . .
H70 H 0.4499 0.2987 -0.2294 0.038 Uiso 1 1 calc R U
C71 C 0.4398(3) 0.3350(3) -0.1533(2) 0.0300(13) Uani 1 1 d . .
H71 H 0.4620 0.3739 -0.1798 0.036 Uiso 1 1 calc R U
C72 C 0.4135(3) 0.3234(3) -0.0852(2) 0.0246(12) Uani 1 1 d . .
H72 H 0.4176 0.3548 -0.0650 0.030 Uiso 1 1 calc R U
C73 C 0.2313(3) 0.2837(3) 0.0702(2) 0.0227(11) Uani 1 1 d . .
C74 C 0.1833(3) 0.3301(3) 0.1175(2) 0.0292(12) Uani 1 1 d . .
H74 H 0.2084 0.3459 0.1348 0.035 Uiso 1 1 calc R U
C75 C 0.0990(3) 0.3531(3) 0.1392(2) 0.0363(14) Uani 1 1 d . .
H75 H 0.0664 0.3852 0.1710 0.044 Uiso 1 1 calc R U
C76 C 0.0619(3) 0.3300(3) 0.1149(2) 0.0323(13) Uani 1 1 d . .
H76 H 0.0040 0.3459 0.1299 0.039 Uiso 1 1 calc R U
C77 C 0.1101(3) 0.2830(3) 0.0682(2) 0.0288(12) Uani 1 1 d . .
H77 H 0.0849 0.2665 0.0517 0.035 Uiso 1 1 calc R U
C78 C 0.1939(3) 0.2602(3) 0.0458(2) 0.0267(12) Uani 1 1 d . .
H78 H 0.2262 0.2285 0.0137 0.032 Uiso 1 1 calc R U
C79 C 0.3890(3) 0.1524(3) 0.0827(2) 0.0208(11) Uani 1 1 d . .
C80 C 0.3516(3) 0.1275(3) 0.1493(2) 0.0243(12) Uani 1 1 d . .
H80 H 0.2975 0.1601 0.1701 0.029 Uiso 1 1 calc R U
C81 C 0.3940(3) 0.0548(3) 0.1850(2) 0.0261(12) Uani 1 1 d . .
H81 H 0.3690 0.0377 0.2305 0.031 Uiso 1 1 calc R U
C82 C 0.4714(3) 0.0079(3) 0.1549(2) 0.0276(12) Uani 1 1 d . .
H82 H 0.5006 -0.0411 0.1800 0.033 Uiso 1 1 calc R U
C83 C 0.5080(3) 0.0306(3) 0.0883(2) 0.0303(13) Uani 1 1 d . .
H83 H 0.5610 -0.0036 0.0673 0.036 Uiso 1 1 calc R U
C84 C 0.4669(3) 0.1040(3) 0.0522(2) 0.0275(12) Uani 1 1 d . .
H84 H 0.4922 0.1207 0.0067 0.033 Uiso 1 1 calc R U
C85 C 0.3609(3) 0.3152(3) 0.0697(2) 0.0211(11) Uani 1 1 d . .
C86 C 0.4003(3) 0.2825(3) 0.1182(2) 0.0243(11) Uani 1 1 d . .
H86 H 0.4223 0.2265 0.1341 0.029 Uiso 1 1 calc R U
C87 C 0.4077(3) 0.3307(3) 0.1435(2) 0.0270(12) Uani 1 1 d . .
H87 H 0.4344 0.3076 0.1771 0.032 Uiso 1 1 calc R U
C88 C 0.3770(3) 0.4120(3) 0.1209(2) 0.0262(12) Uani 1 1 d . .
H88 H 0.3822 0.4446 0.1390 0.031 Uiso 1 1 calc R U
C89 C 0.3385(3) 0.4464(3) 0.0717(2) 0.0249(12) Uani 1 1 d . .
H89 H 0.3187 0.5024 0.0551 0.030 Uiso 1 1 calc R U
C90 C 0.3289(3) 0.3981(3) 0.0465(2) 0.0236(11) Uani 1 1 d . .
H90 H 0.3009 0.4213 0.0139 0.028 Uiso 1 1 calc R U
C91 C 0.3591(3) 0.7951(3) -0.0563(2) 0.0228(11) Uani 1 1 d . .
C92 C 0.3543(3) 0.7479(3) -0.0852(2) 0.0288(12) Uani 1 1 d . .
H92 H 0.3323 0.7088 -0.0585 0.035 Uiso 1 1 calc R U
C93 C 0.3819(3) 0.7583(3) -0.1535(2) 0.0341(13) Uani 1 1 d . .
H93 H 0.3780 0.7268 -0.1737 0.041 Uiso 1 1 calc R U
C94 C 0.4152(3) 0.8144(3) -0.1921(2) 0.0306(13) Uani 1 1 d . .
H94 H 0.4343 0.8210 -0.2388 0.037 Uiso 1 1 calc R U
C95 C 0.4207(3) 0.8605(3) -0.1637(2) 0.0305(13) Uani 1 1 d . .
H95 H 0.4437 0.8988 -0.1907 0.037 Uiso 1 1 calc R U
C96 C 0.3929(3) 0.8512(3) -0.0952(2) 0.0240(11) Uani 1 1 d . .
H96 H 0.3969 0.8829 -0.0753 0.029 Uiso 1 1 calc R U
C97 C 0.2131(3) 0.8075(3) 0.0631(2) 0.0200(11) Uani 1 1 d . .
C98 C 0.1627(3) 0.8609(3) 0.1053(2) 0.0265(12) Uani 1 1 d . .
H98 H 0.1861 0.8838 0.1175 0.032 Uiso 1 1 calc R U
C99 C 0.0791(3) 0.8802(3) 0.1291(2) 0.0278(12) Uani 1 1 d . .
H99 H 0.0451 0.9177 0.1565 0.033 Uiso 1 1 calc R U
C100 C 0.0446(3) 0.8452(3) 0.1134(2) 0.0238(11) Uani 1 1 d . .
H100 H -0.0127 0.8575 0.1309 0.029 Uiso 1 1 calc R U
C101 C 0.0931(3) 0.7926(3) 0.0724(2) 0.0251(12) Uani 1 1 d . .
H101 H 0.0693 0.7688 0.0615 0.030 Uiso 1 1 calc R U
C102 C 0.1766(3) 0.7742(3) 0.0469(2) 0.0252(12) Uani 1 1 d . .
H102 H 0.2095 0.7384 0.0179 0.030 Uiso 1 1 calc R U
C103 C 0.3737(3) 0.6824(3) 0.0710(2) 0.0219(11) Uani 1 1 d . .
C104 C 0.3432(3) 0.6563(3) 0.1389(2) 0.0252(12) Uani 1 1 d . .
H104 H 0.2920 0.6896 0.1628 0.030 Uiso 1 1 calc R U
C105 C 0.3865(3) 0.5831(3) 0.1713(2) 0.0303(13) Uani 1 1 d . .
H105 H 0.3657 0.5662 0.2177 0.036 Uiso 1 1 calc R U
C106 C 0.4604(3) 0.5335(3) 0.1368(2) 0.0277(12) Uani 1 1 d . .
H106 H 0.4906 0.4828 0.1595 0.033 Uiso 1 1 calc R U
C107 C 0.4904(3) 0.5578(3) 0.0694(2) 0.0278(12) Uani 1 1 d . .
H107 H 0.5406 0.5232 0.0457 0.033 Uiso 1 1 calc R U
C108 C 0.4477(3) 0.6325(3) 0.0359(2) 0.0269(12) Uani 1 1 d . .
H108 H 0.4688 0.6493 -0.0104 0.032 Uiso 1 1 calc R U
C109 C 0.3387(3) 0.8479(3) 0.0576(2) 0.0208(11) Uani 1 1 d . .
C110 C 0.3848(3) 0.8169(3) 0.1013(2) 0.0220(11) Uani 1 1 d . .
H110 H 0.4108 0.7610 0.1158 0.026 Uiso 1 1 calc R U
C111 C 0.3924(3) 0.8685(3) 0.1234(2) 0.0272(12) Uani 1 1 d . .
H111 H 0.4245 0.8478 0.1527 0.033 Uiso 1 1 calc R U
C112 C 0.3533(3) 0.9501(3) 0.1030(2) 0.0315(13) Uani 1 1 d . .
H112 H 0.3578 0.9851 0.1192 0.038 Uiso 1 1 calc R U
C113 C 0.3077(3) 0.9809(3) 0.0591(2) 0.0310(13) Uani 1 1 d . .
H113 H 0.2815 1.0369 0.0449 0.037 Uiso 1 1 calc R U
C114 C 0.3004(3) 0.9307(3) 0.0364(2) 0.0265(12) Uani 1 1 d . .
H114 H 0.2694 0.9519 0.0062 0.032 Uiso 1 1 calc R U
C115 C 0.8425(3) 0.4584(3) 0.5966(2) 0.0268(12) Uani 1 1 d . .
C116 C 0.7645(3) 0.5197(3) 0.6093(3) 0.0309(13) Uani 1 1 d . .
H116 H 0.7311 0.5215 0.6537 0.037 Uiso 1 1 calc R U
C117 C 0.7354(4) 0.5780(3) 0.5575(3) 0.0394(15) Uani 1 1 d . .
H117 H 0.6819 0.6189 0.5662 0.047 Uiso 1 1 calc R U
C118 C 0.7851(4) 0.5757(3) 0.4934(3) 0.0443(16) Uani 1 1 d . .
H118 H 0.7654 0.6150 0.4578 0.053 Uiso 1 1 calc R U
C119 C 0.8635(4) 0.5167(3) 0.4802(3) 0.0455(16) Uani 1 1 d . .
H119 H 0.8977 0.5169 0.4359 0.055 Uiso 1 1 calc R U
C120 C 0.8923(3) 0.4574(3) 0.5315(2) 0.0357(14) Uani 1 1 d . .
H120 H 0.9456 0.4165 0.5224 0.043 Uiso 1 1 calc R U
C121 C 0.8208(3) 0.3149(3) 0.6895(2) 0.0240(12) Uani 1 1 d . .
C122 C 0.7442(3) 0.3458(3) 0.6801(2) 0.0268(12) Uani 1 1 d . .
H122 H 0.7205 0.4003 0.6596 0.032 Uiso 1 1 calc R U
C123 C 0.7023(3) 0.2965(3) 0.7008(2) 0.0300(12) Uani 1 1 d . .
H123 H 0.6497 0.3174 0.6950 0.036 Uiso 1 1 calc R U
C124 C 0.7377(3) 0.2173(3) 0.7298(2) 0.0272(12) Uani 1 1 d . .
H124 H 0.7096 0.1835 0.7435 0.033 Uiso 1 1 calc R U
C125 C 0.8136(3) 0.1869(3) 0.7390(2) 0.0302(13) Uani 1 1 d . .
H125 H 0.8373 0.1323 0.7592 0.036 Uiso 1 1 calc R U
C126 C 0.8554(3) 0.2347(3) 0.7193(2) 0.0274(12) Uani 1 1 d . .
H126 H 0.9076 0.2131 0.7259 0.033 Uiso 1 1 calc R U
C127 C 0.9827(3) 0.3222(3) 0.6388(2) 0.0227(11) Uani 1 1 d . .
C128 C 1.0144(3) 0.2636(3) 0.6046(2) 0.0328(13) Uani 1 1 d . .
H128 H 0.9789 0.2523 0.5948 0.039 Uiso 1 1 calc R U
C129 C 1.0987(3) 0.2217(3) 0.5847(2) 0.0354(14) Uani 1 1 d . .
H129 H 1.1212 0.1812 0.5614 0.043 Uiso 1 1 calc R U
C130 C 1.1500(3) 0.2390(3) 0.5988(2) 0.0336(13) Uani 1 1 d . .
H130 H 1.2077 0.2106 0.5846 0.040 Uiso 1 1 calc R U
C131 C 1.1186(3) 0.2967(3) 0.6331(3) 0.0345(13) Uani 1 1 d . .
H131 H 1.1542 0.3081 0.6426 0.041 Uiso 1 1 calc R U
C132 C 1.0345(3) 0.3382(3) 0.6538(2) 0.0278(12) Uani 1 1 d . .
H132 H 1.0122 0.3775 0.6783 0.033 Uiso 1 1 calc R U
C133 C 0.8516(3) 0.4224(3) 0.7287(2) 0.0231(11) Uani 1 1 d . .
C134 C 0.8455(3) 0.3773(3) 0.7939(2) 0.0284(12) Uani 1 1 d . .
H134 H 0.8458 0.3258 0.8049 0.034 Uiso 1 1 calc R U
C135 C 0.8392(3) 0.4078(3) 0.8419(2) 0.0286(12) Uani 1 1 d . .
H135 H 0.8352 0.3772 0.8859 0.034 Uiso 1 1 calc R U
C136 C 0.8387(3) 0.4823(3) 0.8263(2) 0.0276(12) Uani 1 1 d . .
H136 H 0.8357 0.5022 0.8595 0.033 Uiso 1 1 calc R U
C137 C 0.8424(3) 0.5282(3) 0.7636(2) 0.0299(13) Uani 1 1 d . .
H137 H 0.8403 0.5803 0.7536 0.036 Uiso 1 1 calc R U
C138 C 0.8493(3) 0.4985(3) 0.7149(2) 0.0309(13) Uani 1 1 d . .
H138 H 0.8526 0.5302 0.6713 0.037 Uiso 1 1 calc R U

loop_
_atom_site_aniso_label
_atom_site_aniso_U_11
_atom_site_aniso_U_22
_atom_site_aniso_U_33
_atom_site_aniso_U_23
_atom_site_aniso_U_13
_atom_site_aniso_U_12
U1 0.02086(11) 0.01779(9) 0.01703(10) -0.00462(7) -0.00328(8) -0.00896(8)
U2 0.01933(11) 0.01776(9) 0.01709(10) -0.00445(7) -0.00389(8) -0.00745(8)
U3 0.02083(11) 0.01764(9) 0.01727(10) -0.00462(8) -0.00361(8) -0.00647(8)
U4 0.02354(11) 0.02000(10) 0.01718(10) -0.00536(8) -0.00153(8) -0.00818(8)
S1 0.0195(7) 0.0197(6) 0.0246(7) -0.0034(5) -0.0067(6) -0.0072(5)
S2 0.0191(7) 0.0223(6) 0.0241(7) -0.0035(5) -0.0038(6) -0.0094(5)
S3 0.0256(7) 0.0207(6) 0.0169(6) -0.0029(5) -0.0052(6) -0.0086(5)
S4 0.0218(7) 0.0195(6) 0.0196(6) -0.0023(5) -0.0071(6) -0.0052(5)
S5 0.0363(9) 0.0220(7) 0.0182(7) -0.0019(5) -0.0037(6) -0.0073(6)
S6 0.0233(7) 0.0177(6) 0.0204(7) -0.0036(5) -0.0040(6) -0.0058(5)
P1 0.0290(8) 0.0267(7) 0.0226(7) 0.0001(6) -0.0099(6) -0.0129(6)
P2 0.0226(8) 0.0238(7) 0.0190(7) -0.0041(6) -0.0044(6) -0.0115(6)
P3 0.0230(8) 0.0226(7) 0.0196(7) -0.0021(5) -0.0069(6) -0.0110(6)
P4 0.0236(8) 0.0243(7) 0.0204(7) -0.0024(6) -0.0065(6) -0.0082(6)
O1 0.028(2) 0.0255(18) 0.0261(19) -0.0087(15) -0.0078(16) -0.0145(15)
O2 0.022(2) 0.0309(18) 0.0227(18) -0.0102(15) -0.0027(15) -0.0168(16)
O3 0.025(2) 0.0255(18) 0.0177(17) -0.0075(14) -0.0045(15) -0.0131(15)
O4 0.032(2) 0.0202(17) 0.0286(19) -0.0077(15) -0.0089(17) -0.0140(15)
O5 0.028(2) 0.0260(18) 0.0284(19) -0.0076(15) -0.0194(17) -0.0033(15)
O6 0.026(2) 0.0247(17) 0.0204(18) -0.0035(14) -0.0102(16) -0.0105(15)
O7 0.033(2) 0.037(2) 0.0209(18) -0.0048(16) -0.0083(17) -0.0180(17)
O8 0.030(2) 0.0323(19) 0.0215(18) -0.0092(15) -0.0105(16) -0.0072(16)
O9 0.024(2) 0.0167(17) 0.0201(18) 0.0001(14) -0.0065(16) -0.0087(15)
O10 0.0222(19) 0.0183(17) 0.0152(17) -0.0015(14) -0.0023(15) -0.0089(14)
O11 0.0199(19) 0.0206(17) 0.0188(18) -0.0017(14) -0.0071(15) -0.0052(14)
O12 0.032(2) 0.0283(18) 0.0233(19) -0.0038(15) -0.0122(17) -0.0139(16)
O13 0.0170(19) 0.0206(17) 0.034(2) -0.0052(15) -0.0040(16) -0.0039(15)
O14 0.0210(19) 0.0166(17) 0.0194(18) -0.0022(14) -0.0060(15) -0.0056(14)
O15 0.0205(19) 0.0217(17) 0.0153(18) -0.0008(14) -0.0039(15) -0.0068(15)
O16 0.020(2) 0.0198(17) 0.0231(18) 0.0004(14) -0.0036(16) -0.0079(15)
O17 0.031(2) 0.0302(19) 0.031(2) -0.0065(16) -0.0125(17) -0.0156(16)
O18 0.0159(19) 0.0216(17) 0.0277(19) -0.0073(15) -0.0006(15) -0.0045(14)
O19 0.021(2) 0.0212(17) 0.0161(17) -0.0056(14) -0.0002(15) -0.0063(15)
O20 0.031(2) 0.0204(17) 0.0209(19) -0.0096(15) 0.0041(17) -0.0064(16)
O21 0.028(2) 0.0206(17) 0.0184(18) 0.0008(14) -0.0042(16) -0.0102(15)
O22 0.027(2) 0.0217(18) 0.0252(19) -0.0027(15) -0.0088(16) -0.0059(15)
O23 0.032(2) 0.0297(18) 0.0189(18) -0.0079(15) -0.0055(16) -0.0136(16)
O24 0.0157(19) 0.0212(17) 0.0190(18) -0.0052(15) -0.0010(15) -0.0031(14)
O25 0.024(2) 0.0192(17) 0.0192(18) -0.0069(15) 0.0022(16) -0.0055(15)
O26 0.023(2) 0.0221(17) 0.0156(17) 0.0002(14) -0.0057(15) -0.0069(15)
O27 0.026(2) 0.0278(18) 0.0238(19) -0.0091(15) -0.0077(16) -0.0072(15)
O28 0.024(2) 0.0251(18) 0.0263(19) -0.0036(15) -0.0097(16) -0.0032(15)
O29 0.032(2) 0.0216(18) 0.0182(19) -0.0043(15) 0.0020(16) -0.0110(16)
O30 0.030(2) 0.0207(18) 0.0222(19) -0.0061(15) -0.0010(16) -0.0115(16)
O31 0.027(2) 0.0160(17) 0.0220(19) -0.0046(14) 0.0002(16) -0.0038(15)
O32 0.040(2) 0.033(2) 0.030(2) -0.0102(17) -0.0113(19) -0.0064(18)
O33 0.056(3) 0.0264(19) 0.0176(19) 0.0008(16) 0.0005(18) -0.0134(18)
O34 0.022(2) 0.0177(17) 0.0183(18) -0.0038(14) -0.0002(15) -0.0068(15)
O35 0.043(2) 0.0242(18) 0.0173(19) -0.0008(15) 0.0017(17) -0.0165(17)
O36 0.0190(19) 0.0117(16) 0.0251(18) -0.0053(14) -0.0039(15) -0.0016(14)
O37 0.028(2) 0.0257(18) 0.0220(18) -0.0059(15) -0.0106(16) -0.0089(16)
O38 0.034(2) 0.0153(17) 0.0255(19) 0.0005(15) 0.0000(17) -0.0098(15)
O39 0.022(2) 0.0210(17) 0.0175(18) -0.0013(14) 0.0024(15) -0.0076(15)
O40 0.029(2) 0.0207(17) 0.0199(18) -0.0044(15) -0.0016(16) -0.0081(15)
O41 0.044(3) 0.040(2) 0.049(2) -0.0081(19) -0.025(2) -0.0139(19)
O42 0.043(3) 0.044(2) 0.034(2) 0.0061(18) -0.019(2) -0.0207(19)
C1 0.018(3) 0.024(3) 0.017(3) -0.003(2) -0.007(2) -0.008(2)
C2 0.019(3) 0.017(2) 0.020(3) -0.003(2) -0.007(2) -0.007(2)
C3 0.015(3) 0.025(3) 0.022(3) -0.010(2) -0.011(2) -0.003(2)
C4 0.022(3) 0.024(3) 0.021(3) -0.007(2) -0.005(2) -0.006(2)
C5 0.036(3) 0.022(3) 0.023(3) -0.007(2) -0.009(3) -0.012(2)
C6 0.024(3) 0.026(3) 0.028(3) -0.004(2) -0.006(2) -0.013(2)
C7 0.019(3) 0.019(2) 0.020(3) -0.007(2) 0.000(2) -0.005(2)
C8 0.018(3) 0.015(2) 0.019(3) -0.003(2) -0.006(2) -0.004(2)
C9 0.020(3) 0.019(2) 0.016(3) 0.000(2) -0.009(2) -0.006(2)
C10 0.017(3) 0.022(3) 0.019(3) -0.011(2) -0.004(2) 0.000(2)
C11 0.026(3) 0.030(3) 0.016(3) -0.002(2) -0.007(2) -0.011(2)
C12 0.027(3) 0.017(2) 0.024(3) -0.005(2) -0.010(2) -0.007(2)
C13 0.026(3) 0.024(3) 0.026(3) -0.002(2) -0.010(2) -0.013(2)
C14 0.019(3) 0.025(3) 0.025(3) -0.006(2) -0.006(2) -0.008(2)
C15 0.022(3) 0.017(3) 0.022(3) -0.004(2) -0.005(2) -0.004(2)
C16 0.023(3) 0.021(3) 0.014(2) 0.000(2) -0.006(2) -0.007(2)
C17 0.028(3) 0.022(3) 0.018(3) -0.003(2) -0.008(2) -0.013(2)
C18 0.030(3) 0.020(3) 0.020(3) -0.005(2) -0.003(2) -0.010(2)
C19 0.047(4) 0.028(3) 0.026(3) -0.005(2) -0.007(3) -0.024(3)
C20 0.037(4) 0.040(3) 0.023(3) -0.008(2) -0.003(3) -0.023(3)
C21 0.021(3) 0.033(3) 0.016(3) -0.007(2) 0.000(2) -0.012(2)
C22 0.016(3) 0.019(2) 0.019(3) -0.003(2) -0.007(2) -0.003(2)
C23 0.021(3) 0.022(2) 0.012(2) -0.003(2) -0.006(2) -0.006(2)
C24 0.024(3) 0.022(3) 0.015(2) -0.001(2) -0.004(2) -0.010(2)
C25 0.024(3) 0.023(3) 0.019(3) -0.007(2) -0.001(2) -0.003(2)
C26 0.044(4) 0.024(3) 0.022(3) -0.005(2) -0.008(3) -0.016(3)
C27 0.045(4) 0.034(3) 0.019(3) 0.004(2) -0.011(3) -0.028(3)
C28 0.031(3) 0.022(3) 0.014(2) -0.001(2) -0.005(2) -0.010(2)
C29 0.021(3) 0.020(3) 0.022(3) 0.003(2) -0.006(2) -0.012(2)
C30 0.019(3) 0.018(2) 0.022(3) -0.005(2) -0.006(2) -0.006(2)
C31 0.024(3) 0.022(3) 0.018(3) -0.005(2) -0.002(2) -0.010(2)
C32 0.028(3) 0.022(3) 0.025(3) 0.004(2) -0.010(2) -0.013(2)
C33 0.031(3) 0.021(3) 0.029(3) -0.011(2) -0.007(3) -0.006(2)
C34 0.027(3) 0.022(3) 0.032(3) -0.012(2) -0.008(2) -0.007(2)
C35 0.023(3) 0.025(3) 0.021(3) -0.001(2) -0.008(2) -0.010(2)
C36 0.015(3) 0.024(3) 0.019(3) -0.001(2) 0.000(2) -0.008(2)
C37 0.018(3) 0.023(3) 0.019(3) -0.005(2) -0.005(2) -0.007(2)
C38 0.020(3) 0.022(3) 0.019(3) -0.005(2) -0.005(2) -0.007(2)
C39 0.032(3) 0.016(2) 0.030(3) -0.001(2) -0.017(3) -0.005(2)
C40 0.049(4) 0.020(3) 0.038(3) -0.010(3) -0.019(3) -0.009(3)
C41 0.045(4) 0.026(3) 0.022(3) -0.010(2) -0.011(3) -0.007(3)
C42 0.034(3) 0.031(3) 0.019(3) -0.003(2) -0.009(2) -0.010(2)
C43 0.028(3) 0.032(3) 0.021(3) -0.004(2) -0.006(2) -0.018(2)
C44 0.037(4) 0.039(3) 0.036(3) 0.003(3) -0.019(3) -0.018(3)
C45 0.060(5) 0.053(4) 0.030(3) 0.008(3) -0.023(3) -0.034(4)
C46 0.068(5) 0.066(4) 0.022(3) 0.002(3) -0.013(3) -0.046(4)
C47 0.048(4) 0.056(4) 0.032(3) -0.015(3) -0.004(3) -0.030(3)
C48 0.032(3) 0.053(3) 0.023(3) -0.008(3) -0.003(3) -0.030(3)
C49 0.027(3) 0.026(3) 0.027(3) -0.004(2) -0.012(3) -0.008(2)
C50 0.036(4) 0.033(3) 0.024(3) 0.001(2) -0.008(3) -0.010(3)
C51 0.041(4) 0.029(3) 0.040(4) 0.000(3) -0.020(3) -0.008(3)
C52 0.037(4) 0.040(3) 0.040(4) -0.010(3) -0.016(3) -0.012(3)
C53 0.038(4) 0.039(3) 0.027(3) -0.007(3) -0.006(3) -0.017(3)
C54 0.035(3) 0.026(3) 0.027(3) 0.001(2) -0.014(3) -0.015(2)
C55 0.027(3) 0.029(3) 0.015(3) -0.004(2) -0.007(2) -0.011(2)
C56 0.027(3) 0.032(3) 0.026(3) -0.004(2) -0.013(2) -0.013(2)
C57 0.031(3) 0.030(3) 0.028(3) -0.005(2) -0.008(3) -0.015(2)
C58 0.029(3) 0.027(3) 0.022(3) 0.000(2) -0.007(2) -0.007(2)
C59 0.030(3) 0.030(3) 0.018(3) -0.004(2) -0.008(2) -0.010(2)
C60 0.027(3) 0.026(3) 0.024(3) -0.007(2) -0.003(2) -0.013(2)
C61 0.033(3) 0.032(3) 0.022(3) 0.001(2) -0.011(3) -0.017(2)
C62 0.037(4) 0.033(3) 0.028(3) -0.002(2) -0.012(3) -0.015(3)
C63 0.035(4) 0.049(4) 0.037(3) 0.000(3) -0.008(3) -0.026(3)
C64 0.039(4) 0.034(3) 0.045(4) 0.006(3) -0.023(3) -0.021(3)
C65 0.045(4) 0.029(3) 0.038(3) 0.000(3) -0.021(3) -0.016(3)
C66 0.034(3) 0.035(3) 0.024(3) -0.006(2) -0.006(3) -0.016(3)
C67 0.019(3) 0.028(3) 0.019(3) -0.002(2) -0.006(2) -0.009(2)
C68 0.024(3) 0.037(3) 0.024(3) -0.005(2) -0.003(2) -0.016(2)
C69 0.026(3) 0.052(4) 0.024(3) -0.017(3) 0.000(3) -0.016(3)
C70 0.022(3) 0.047(3) 0.017(3) -0.009(3) -0.005(2) -0.005(3)
C71 0.022(3) 0.027(3) 0.028(3) 0.001(2) -0.003(2) -0.009(2)
C72 0.023(3) 0.026(3) 0.021(3) -0.007(2) -0.004(2) -0.008(2)
C73 0.028(3) 0.024(3) 0.013(2) -0.001(2) -0.002(2) -0.014(2)
C74 0.027(3) 0.039(3) 0.026(3) -0.014(2) -0.004(3) -0.015(3)
C75 0.035(4) 0.052(4) 0.032(3) -0.023(3) 0.003(3) -0.025(3)
C76 0.024(3) 0.039(3) 0.031(3) -0.012(3) 0.003(3) -0.016(3)
C77 0.030(3) 0.033(3) 0.031(3) -0.010(2) -0.005(3) -0.019(3)
C78 0.026(3) 0.027(3) 0.030(3) -0.014(2) 0.000(3) -0.015(2)
C79 0.024(3) 0.019(2) 0.023(3) -0.006(2) -0.007(2) -0.010(2)
C80 0.025(3) 0.026(3) 0.023(3) -0.008(2) -0.003(2) -0.011(2)
C81 0.035(3) 0.028(3) 0.021(3) 0.000(2) -0.013(3) -0.016(3)
C82 0.030(3) 0.020(3) 0.038(3) -0.005(2) -0.014(3) -0.011(2)
C83 0.025(3) 0.033(3) 0.033(3) -0.009(3) -0.005(3) -0.012(2)
C84 0.026(3) 0.029(3) 0.027(3) -0.005(2) -0.006(2) -0.013(2)
C85 0.020(3) 0.025(3) 0.017(3) -0.003(2) 0.000(2) -0.012(2)
C86 0.021(3) 0.024(3) 0.028(3) -0.005(2) -0.007(2) -0.009(2)
C87 0.026(3) 0.034(3) 0.023(3) -0.003(2) -0.008(2) -0.015(2)
C88 0.025(3) 0.025(3) 0.032(3) -0.008(2) -0.008(3) -0.012(2)
C89 0.022(3) 0.023(3) 0.024(3) -0.003(2) 0.000(2) -0.012(2)
C90 0.021(3) 0.030(3) 0.017(3) -0.004(2) -0.003(2) -0.011(2)
C91 0.022(3) 0.027(3) 0.017(3) -0.001(2) -0.002(2) -0.013(2)
C92 0.026(3) 0.048(3) 0.019(3) -0.007(2) -0.001(2) -0.024(3)
C93 0.032(3) 0.052(4) 0.026(3) -0.013(3) -0.007(3) -0.019(3)
C94 0.020(3) 0.042(3) 0.021(3) -0.007(3) -0.007(2) -0.005(3)
C95 0.022(3) 0.024(3) 0.031(3) 0.001(2) -0.008(3) -0.004(2)
C96 0.015(3) 0.027(3) 0.024(3) -0.006(2) -0.005(2) -0.005(2)
C97 0.018(3) 0.023(3) 0.016(3) 0.001(2) -0.006(2) -0.009(2)
C98 0.031(3) 0.032(3) 0.027(3) -0.005(2) -0.009(3) -0.020(2)
C99 0.028(3) 0.034(3) 0.020(3) -0.016(2) 0.007(2) -0.015(2)
C100 0.019(3) 0.029(3) 0.023(3) -0.008(2) -0.001(2) -0.012(2)
C101 0.033(3) 0.020(3) 0.026(3) -0.001(2) -0.013(3) -0.012(2)
C102 0.028(3) 0.020(3) 0.026(3) -0.008(2) -0.006(2) -0.008(2)
C103 0.022(3) 0.022(3) 0.019(3) -0.003(2) -0.005(2) -0.009(2)
C104 0.020(3) 0.026(3) 0.020(3) -0.003(2) -0.005(2) -0.005(2)
C105 0.035(3) 0.030(3) 0.022(3) -0.004(2) -0.008(3) -0.012(3)
C106 0.025(3) 0.026(3) 0.033(3) -0.001(2) -0.011(3) -0.013(2)
C107 0.017(3) 0.023(3) 0.033(3) -0.011(2) -0.001(2) -0.002(2)
C108 0.033(3) 0.026(3) 0.022(3) -0.001(2) -0.004(2) -0.018(2)
C109 0.025(3) 0.027(3) 0.016(3) -0.002(2) -0.006(2) -0.017(2)
C110 0.016(3) 0.031(3) 0.018(3) 0.000(2) -0.004(2) -0.014(2)
C111 0.025(3) 0.038(3) 0.025(3) -0.003(2) -0.010(2) -0.016(3)
C112 0.035(3) 0.040(3) 0.024(3) -0.010(3) 0.002(3) -0.024(3)
C113 0.034(3) 0.028(3) 0.030(3) -0.005(2) -0.006(3) -0.014(3)
C114 0.028(3) 0.030(3) 0.020(3) 0.000(2) -0.008(2) -0.013(2)
C115 0.036(3) 0.025(3) 0.023(3) -0.001(2) -0.013(3) -0.014(2)
C116 0.029(3) 0.033(3) 0.030(3) 0.001(2) -0.010(3) -0.017(3)
C117 0.044(4) 0.028(3) 0.048(4) 0.005(3) -0.022(3) -0.019(3)
C118 0.070(5) 0.035(3) 0.034(4) 0.013(3) -0.035(4) -0.024(3)
C119 0.074(5) 0.043(4) 0.019(3) 0.005(3) -0.018(3) -0.027(3)
C120 0.044(4) 0.033(3) 0.025(3) -0.002(2) -0.009(3) -0.016(3)
C121 0.025(3) 0.022(3) 0.020(3) -0.004(2) -0.003(2) -0.008(2)
C122 0.024(3) 0.026(3) 0.021(3) 0.000(2) -0.012(2) -0.003(2)
C123 0.023(3) 0.033(3) 0.034(3) -0.007(2) -0.011(3) -0.009(2)
C124 0.029(3) 0.026(3) 0.026(3) -0.001(2) -0.008(3) -0.014(2)
C125 0.031(3) 0.023(3) 0.026(3) -0.001(2) -0.007(3) -0.007(2)
C126 0.021(3) 0.027(3) 0.026(3) -0.006(2) -0.008(2) -0.001(2)
C127 0.018(3) 0.020(3) 0.026(3) -0.004(2) -0.007(2) -0.004(2)
C128 0.028(3) 0.038(3) 0.032(3) -0.007(3) -0.010(3) -0.011(3)
C129 0.035(4) 0.033(3) 0.028(3) -0.007(2) -0.006(3) -0.008(3)
C130 0.017(3) 0.038(3) 0.030(3) -0.007(3) 0.001(3) -0.006(2)
C131 0.032(4) 0.031(3) 0.040(3) -0.003(3) -0.011(3) -0.015(3)
C132 0.024(3) 0.025(3) 0.028(3) -0.003(2) -0.003(2) -0.011(2)
C133 0.022(3) 0.023(3) 0.021(3) -0.001(2) -0.009(2) -0.007(2)
C134 0.025(3) 0.030(3) 0.028(3) -0.004(2) -0.010(3) -0.010(2)
C135 0.031(3) 0.033(3) 0.020(3) 0.000(2) -0.008(2) -0.016(3)
C136 0.022(3) 0.032(3) 0.027(3) -0.010(2) -0.005(2) -0.009(2)
C137 0.027(3) 0.023(3) 0.037(3) -0.008(2) -0.010(3) -0.006(2)
C138 0.033(3) 0.029(3) 0.030(3) -0.003(2) -0.009(3) -0.014(2)

loop_
_atom_type_symbol
_atom_type_description
_atom_type_scat_dispersion_real
_atom_type_scat_dispersion_imag
_atom_type_scat_source
C C 0.0033 0.0016 'International Tables Vol C Tables 4.2.6.8 and 6.1.1.4'
H H 0.0000 0.0000 'International Tables Vol C Tables 4.2.6.8 and 6.1.1.4'
O O 0.0106 0.0060 'International Tables Vol C Tables 4.2.6.8 and 6.1.1.4'
P P 0.1023 0.0942 'International Tables Vol C Tables 4.2.6.8 and 6.1.1.4'
U U -9.6767 9.6646 'International Tables Vol C Tables 4.2.6.8 and 6.1.1.4'
S S 0.1246 0.1234 'International Tables Vol C Tables 4.2.6.8 and 6.1.1.4'

loop_
_geom_angle_atom_site_label_1
_geom_angle_atom_site_label_2
_geom_angle_atom_site_label_3
_geom_angle
_geom_angle_site_symmetry_1
_geom_angle_site_symmetry_3
O1 U1 O2 178.42(14) . .
O1 U1 O21 87.17(12) . .
O2 U1 O21 93.66(12) . .
O1 U1 O14 88.51(12) . .
O2 U1 O14 91.44(12) . .
O21 U1 O14 149.87(10) . .
O1 U1 O16 87.34(12) . .
O2 U1 O16 91.15(12) . .
O21 U1 O16 138.47(10) . .
O14 U1 O16 70.96(10) . .
O1 U1 O9 90.04(12) . .
O2 U1 O9 91.46(12) . .
O21 U1 O9 77.04(10) . .
O14 U1 O9 73.16(10) . .
O16 U1 O9 144.08(10) . .
O1 U1 O19 92.14(12) . .
O2 U1 O19 86.82(12) . .
O21 U1 O19 72.95(10) . .
O14 U1 O19 137.04(10) . .
O16 U1 O19 66.17(10) . .
O9 U1 O19 149.75(10) . .
O3 U2 O4 178.47(14) . .
O3 U2 O10 91.29(12) . .
O4 U2 O10 87.87(12) . .
O3 U2 O15 91.34(12) . .
O4 U2 O15 89.67(13) . .
O10 U2 O15 73.99(10) . .
O3 U2 O11 90.06(12) . .
O4 U2 O11 88.46(12) . .
O10 U2 O11 71.02(10) . .
O15 U2 O11 145.01(10) . .
O3 U2 O26 93.08(12) . .
O4 U2 O26 88.30(12) . .
O10 U2 O26 148.58(10) . .
O15 U2 O26 74.81(10) . .
O11 U2 O26 140.01(10) . .
O3 U2 O24 87.47(12) . .
O4 U2 O24 92.29(12) . .
O10 U2 O24 138.32(10) . .
O15 U2 O24 147.67(10) . .
O11 U2 O24 67.32(10) . .
O26 U2 O24 73.00(10) . .
O5 U3 O6 178.19(13) . .
O5 U3 O34 91.96(13) . .
O6 U3 O34 89.20(13) . .
O5 U3 O29 90.42(13) . .
O6 U3 O29 88.37(12) . .
O34 U3 O29 81.35(10) . .
O5 U3 O25 90.08(12) . .
O6 U3 O25 88.28(12) . .
O34 U3 O25 155.44(10) . .
O29 U3 O25 74.16(10) . .
O5 U3 O36 87.49(12) . .
O6 U3 O36 94.22(12) . .
O34 U3 O36 69.77(10) . .
O29 U3 O36 150.94(10) . .
O25 U3 O36 134.78(10) . .
O5 U3 O39 92.53(13) . .
O6 U3 O39 87.65(12) . .
O34 U3 O39 134.38(10) . .
O29 U3 O39 143.94(10) . .
O25 U3 O39 69.90(10) . .
O36 U3 O39 65.12(10) . .
O7 U4 O8 178.07(15) . .
O7 U4 O30 91.32(13) . .
O8 U4 O30 90.48(13) . .
O7 U4 O35 89.11(13) . .
O8 U4 O35 90.54(13) . .
O30 U4 O35 78.89(11) . .
O7 U4 O31 90.58(13) . .
O8 U4 O31 90.70(13) . .
O30 U4 O31 70.22(10) . .
O35 U4 O31 149.10(11) . .
O7 U4 O20 87.57(13) . 1_456
O8 U4 O20 90.50(13) . 1_456
O30 U4 O20 151.91(10) . 1_456
O35 U4 O20 73.03(11) . 1_456
O31 U4 O20 137.83(10) . 1_456
O7 U4 O40 91.69(13) . .
O8 U4 O40 87.49(13) . .
O30 U4 O40 136.87(10) . .
O35 U4 O40 144.17(11) . .
O31 U4 O40 66.73(10) . .
O20 U4 O40 71.21(10) 1_456 .
O13 S1 O12 115.7(2) . .
O13 S1 O11 108.70(18) . .
O12 S1 O11 111.97(18) . .
O13 S1 C3 106.6(2) . .
O12 S1 C3 107.2(2) . .
O11 S1 C3 106.07(19) . .
O17 S2 O18 115.3(2) . .
O17 S2 O16 112.46(19) . .
O18 S2 O16 109.02(18) . .
O17 S2 C10 106.6(2) . .
O18 S2 C10 106.5(2) . .
O16 S2 C10 106.3(2) . .
O23 S3 O22 115.34(19) . .
O23 S3 O21 111.76(18) . .
O22 S3 O21 110.76(19) . .
O23 S3 C17 106.2(2) . .
O22 S3 C17 106.1(2) . .
O21 S3 C17 106.0(2) . .
O27 S4 O28 115.32(19) . .
O27 S4 O26 111.87(18) . .
O28 S4 O26 109.93(19) . .
O27 S4 C24 106.5(2) . .
O28 S4 C24 106.7(2) . .
O26 S4 C24 105.88(19) . .
O32 S5 O33 115.3(2) . .
O32 S5 O31 112.9(2) . .
O33 S5 O31 109.7(2) . .
O32 S5 C31 107.0(2) . .
O33 S5 C31 105.5(2) . .
O31 S5 C31 105.6(2) . .
O38 S6 O37 114.90(19) . .
O38 S6 O36 110.05(19) . .
O37 S6 O36 112.70(18) . .
O38 S6 C38 105.6(2) . .
O37 S6 C38 106.1(2) . .
O36 S6 C38 106.83(19) . .
C55 P1 C43 107.9(2) . .
C55 P1 C49 109.5(2) . .
C43 P1 C49 111.2(2) . .
C55 P1 C61 110.8(2) . .
C43 P1 C61 109.9(2) . .
C49 P1 C61 107.6(2) . .
C67 P2 C85 111.1(2) . .
C67 P2 C73 112.0(2) . .
C85 P2 C73 106.7(2) . .
C67 P2 C79 110.0(2) . .
C85 P2 C79 107.5(2) . .
C73 P2 C79 109.4(2) . .
C103 P3 C97 109.1(2) . .
C103 P3 C109 108.5(2) . .
C97 P3 C109 106.4(2) . .
C103 P3 C91 109.8(2) . .
C97 P3 C91 112.2(2) . .
C109 P3 C91 110.8(2) . .
C133 P4 C115 108.3(2) . .
C133 P4 C127 108.2(2) . .
C115 P4 C127 110.5(2) . .
C133 P4 C121 112.0(2) . .
C115 P4 C121 109.1(2) . .
C127 P4 C121 108.8(2) . .
C1 O9 U1 142.3(3) . .
C1 O10 U2 144.7(3) . .
S1 O11 U2 141.47(19) . .
C8 O14 U1 149.2(3) . .
C8 O15 U2 140.2(3) . .
S2 O16 U1 141.54(19) . .
C15 O19 U1 142.3(3) . .
C15 O20 U4 147.2(3) . 1_654
S3 O21 U1 138.95(19) . .
C22 O24 U2 149.1(3) . .
C22 O25 U3 148.8(3) . .
S4 O26 U2 139.97(18) . .
C29 O29 U3 145.5(3) . .
C29 O30 U4 143.0(3) . .
S5 O31 U4 133.67(19) . .
C36 O34 U3 142.4(3) . .
C36 O35 U4 147.3(3) . .
S6 O36 U3 135.89(18) . .
U3 O39 H39A 140.8 . .
U3 O39 H39B 114.4 . .
H39A O39 H39B 99.4 . .
U4 O40 H40A 101.6 . .
U4 O40 H40B 115.0 . .
H40A O40 H40B 105.8 . .
H41A O41 H41B 90.0 . .
H42A O42 H42B 102.9 . .
O9 C1 O10 123.2(4) . .
O9 C1 C2 117.3(4) . .
O10 C1 C2 119.5(4) . .
C7 C2 C3 118.8(4) . .
C7 C2 C1 116.2(4) . .
C3 C2 C1 124.8(4) . .
C4 C3 C2 119.8(4) . .
C4 C3 S1 116.7(4) . .
C2 C3 S1 123.1(3) . .
C5 C4 C3 120.2(4) . .
C5 C4 H4 119.9 . .
C3 C4 H4 119.9 . .
C6 C5 C4 120.3(4) . .
C6 C5 H5 119.9 . .
C4 C5 H5 119.9 . .
C5 C6 C7 119.6(5) . .
C5 C6 H6 120.2 . .
C7 C6 H6 120.2 . .
C2 C7 C6 121.2(4) . .
C2 C7 H7 119.4 . .
C6 C7 H7 119.4 . .
O14 C8 O15 123.4(4) . .
O14 C8 C9 119.6(4) . .
O15 C8 C9 116.9(4) . .
C14 C9 C10 118.6(4) . .
C14 C9 C8 117.7(4) . .
C10 C9 C8 123.6(4) . .
C11 C10 C9 119.1(4) . .
C11 C10 S2 117.3(4) . .
C9 C10 S2 123.1(3) . .
C12 C11 C10 120.9(4) . .
C12 C11 H11 119.6 . .
C10 C11 H11 119.6 . .
C13 C12 C11 119.7(4) . .
C13 C12 H12 120.1 . .
C11 C12 H12 120.1 . .
C12 C13 C14 120.2(4) . .
C12 C13 H13 119.9 . .
C14 C13 H13 119.9 . .
C9 C14 C13 121.5(5) . .
C9 C14 H14 119.3 . .
C13 C14 H14 119.3 . .
O20 C15 O19 123.0(4) . .
O20 C15 C16 117.1(4) . .
O19 C15 C16 119.9(4) . .
C21 C16 C17 119.5(4) . .
C21 C16 C15 117.1(4) . .
C17 C16 C15 123.4(4) . .
C18 C17 C16 119.7(5) . .
C18 C17 S3 118.5(4) . .
C16 C17 S3 121.7(3) . .
C17 C18 C19 121.1(5) . .
C17 C18 H18 119.5 . .
C19 C18 H18 119.5 . .
C18 C19 C20 119.5(5) . .
C18 C19 H19 120.3 . .
C20 C19 H19 120.3 . .
C21 C20 C19 119.3(5) . .
C21 C20 H20 120.4 . .
C19 C20 H20 120.4 . .
C16 C21 C20 121.0(5) . .
C16 C21 H21 119.5 . .
C20 C21 H21 119.5 . .
O25 C22 O24 122.9(4) . .
O25 C22 C23 116.8(4) . .
O24 C22 C23 120.2(4) . .
C24 C23 C28 119.9(4) . .
C24 C23 C22 122.4(4) . .
C28 C23 C22 117.6(4) . .
C23 C24 C25 118.8(4) . .
C23 C24 S4 121.4(3) . .
C25 C24 S4 119.7(4) . .
C26 C25 C24 120.5(4) . .
C26 C25 H25 119.7 . .
C24 C25 H25 119.7 . .
C25 C26 C27 119.9(5) . .
C25 C26 H26 120.0 . .
C27 C26 H26 120.0 . .
C28 C27 C26 120.4(5) . .
C28 C27 H27 119.8 . .
C26 C27 H27 119.8 . .
C27 C28 C23 120.3(5) . .
C27 C28 H28 119.8 . .
C23 C28 H28 119.8 . .
O29 C29 O30 122.8(4) . .
O29 C29 C30 116.5(4) . .
O30 C29 C30 120.7(4) . .
C35 C30 C31 117.8(4) . .
C35 C30 C29 116.3(4) . .
C31 C30 C29 125.9(4) . .
C32 C31 C30 119.0(4) . .
C32 C31 S5 114.6(3) . .
C30 C31 S5 126.5(3) . .
C31 C32 C33 121.9(4) . .
C31 C32 H32 119.1 . .
C33 C32 H32 119.1 . .
C34 C33 C32 119.2(4) . .
C34 C33 H33 120.4 . .
C32 C33 H33 120.4 . .
C33 C34 C35 119.8(4) . .
C33 C34 H34 120.1 . .
C35 C34 H34 120.1 . .
C34 C35 C30 122.3(4) . .
C34 C35 H35 118.8 . .
C30 C35 H35 118.8 . .
O35 C36 O34 123.5(4) . .
O35 C36 C37 115.1(4) . .
O34 C36 C37 121.4(4) . .
C42 C37 C38 117.7(4) . .
C42 C37 C36 116.2(4) . .
C38 C37 C36 126.0(4) . .
C39 C38 C37 119.5(4) . .
C39 C38 S6 114.6(3) . .
C37 C38 S6 125.8(3) . .
C38 C39 C40 120.4(5) . .
C38 C39 H39 119.8 . .
C40 C39 H39 119.8 . .
C41 C40 C39 120.9(5) . .
C41 C40 H40 119.6 . .
C39 C40 H40 119.6 . .
C40 C41 C42 118.9(5) . .
C40 C41 H41 120.6 . .
C42 C41 H41 120.6 . .
C41 C42 C37 122.7(5) . .
C41 C42 H42 118.7 . .
C37 C42 H42 118.7 . .
C44 C43 C48 119.4(5) . .
C44 C43 P1 122.2(4) . .
C48 C43 P1 118.4(4) . .
C43 C44 C45 119.8(5) . .
C43 C44 H44 120.1 . .
C45 C44 H44 120.1 . .
C46 C45 C44 120.4(5) . .
C46 C45 H45 119.8 . .
C44 C45 H45 119.8 . .
C45 C46 C47 121.3(5) . .
C45 C46 H46 119.4 . .
C47 C46 H46 119.4 . .
C48 C47 C46 119.0(6) . .
C48 C47 H47 120.5 . .
C46 C47 H47 120.5 . .
C47 C48 C43 120.1(5) . .
C47 C48 H48 120.0 . .
C43 C48 H48 120.0 . .
C54 C49 C50 119.1(5) . .
C54 C49 P1 121.3(4) . .
C50 C49 P1 119.6(4) . .
C51 C50 C49 119.5(5) . .
C51 C50 H50 120.2 . .
C49 C50 H50 120.2 . .
C50 C51 C52 121.1(5) . .
C50 C51 H51 119.4 . .
C52 C51 H51 119.4 . .
C51 C52 C53 120.0(5) . .
C51 C52 H52 120.0 . .
C53 C52 H52 120.0 . .
C52 C53 C54 120.0(5) . .
C52 C53 H53 120.0 . .
C54 C53 H53 120.0 . .
C53 C54 C49 120.2(5) . .
C53 C54 H54 119.9 . .
C49 C54 H54 119.9 . .
C60 C55 C56 119.4(4) . .
C60 C55 P1 122.1(4) . .
C56 C55 P1 118.3(4) . .
C57 C56 C55 119.9(5) . .
C57 C56 H56 120.1 . .
C55 C56 H56 120.1 . .
C58 C57 C56 119.9(5) . .
C58 C57 H57 120.1 . .
C56 C57 H57 120.1 . .
C59 C58 C57 120.5(5) . .
C59 C58 H58 119.7 . .
C57 C58 H58 119.7 . .
C60 C59 C58 120.2(5) . .
C60 C59 H59 119.9 . .
C58 C59 H59 119.9 . .
C59 C60 C55 120.1(5) . .
C59 C60 H60 120.0 . .
C55 C60 H60 120.0 . .
C62 C61 C66 119.2(5) . .
C62 C61 P1 120.7(4) . .
C66 C61 P1 120.0(4) . .
C63 C62 C61 119.7(5) . .
C63 C62 H62 120.1 . .
C61 C62 H62 120.1 . .
C64 C63 C62 120.9(5) . .
C64 C63 H63 119.5 . .
C62 C63 H63 119.5 . .
C63 C64 C65 119.8(5) . .
C63 C64 H64 120.1 . .
C65 C64 H64 120.1 . .
C66 C65 C64 119.3(5) . .
C66 C65 H65 120.4 . .
C64 C65 H65 120.4 . .
C65 C66 C61 121.0(5) . .
C65 C66 H66 119.5 . .
C61 C66 H66 119.5 . .
C68 C67 C72 118.4(4) . .
C68 C67 P2 120.3(4) . .
C72 C67 P2 121.2(4) . .
C69 C68 C67 120.6(5) . .
C69 C68 H68 119.7 . .
C67 C68 H68 119.7 . .
C68 C69 C70 120.1(5) . .
C68 C69 H69 119.9 . .
C70 C69 H69 119.9 . .
C71 C70 C69 120.4(5) . .
C71 C70 H70 119.8 . .
C69 C70 H70 119.8 . .
C70 C71 C72 119.6(5) . .
C70 C71 H71 120.2 . .
C72 C71 H71 120.2 . .
C71 C72 C67 120.8(5) . .
C71 C72 H72 119.6 . .
C67 C72 H72 119.6 . .
C78 C73 C74 119.5(5) . .
C78 C73 P2 121.1(4) . .
C74 C73 P2 119.4(4) . .
C75 C74 C73 119.9(5) . .
C75 C74 H74 120.0 . .
C73 C74 H74 120.0 . .
C76 C75 C74 120.6(5) . .
C76 C75 H75 119.7 . .
C74 C75 H75 119.7 . .
C75 C76 C77 119.4(5) . .
C75 C76 H76 120.3 . .
C77 C76 H76 120.3 . .
C78 C77 C76 120.7(5) . .
C78 C77 H77 119.7 . .
C76 C77 H77 119.7 . .
C77 C78 C73 119.9(4) . .
C77 C78 H78 120.0 . .
C73 C78 H78 120.0 . .
C84 C79 C80 120.0(4) . .
C84 C79 P2 121.1(4) . .
C80 C79 P2 118.0(4) . .
C81 C80 C79 119.6(5) . .
C81 C80 H80 120.2 . .
C79 C80 H80 120.2 . .
C82 C81 C80 120.1(5) . .
C82 C81 H81 119.9 . .
C80 C81 H81 119.9 . .
C81 C82 C83 120.8(5) . .
C81 C82 H82 119.6 . .
C83 C82 H82 119.6 . .
C82 C83 C84 119.6(5) . .
C82 C83 H83 120.2 . .
C84 C83 H83 120.2 . .
C79 C84 C83 119.8(5) . .
C79 C84 H84 120.1 . .
C83 C84 H84 120.1 . .
C86 C85 C90 119.2(4) . .
C86 C85 P2 121.0(3) . .
C90 C85 P2 119.4(4) . .
C87 C86 C85 120.5(4) . .
C87 C86 H86 119.8 . .
C85 C86 H86 119.8 . .
C86 C87 C88 120.7(5) . .
C86 C87 H87 119.6 . .
C88 C87 H87 119.6 . .
C87 C88 C89 120.3(5) . .
C87 C88 H88 119.9 . .
C89 C88 H88 119.9 . .
C88 C89 C90 119.5(4) . .
C88 C89 H89 120.3 . .
C90 C89 H89 120.3 . .
C89 C90 C85 119.8(4) . .
C89 C90 H90 120.1 . .
C85 C90 H90 120.1 . .
C92 C91 C96 120.4(4) . .
C92 C91 P3 119.5(4) . .
C96 C91 P3 120.1(4) . .
C93 C92 C91 119.4(5) . .
C93 C92 H92 120.3 . .
C91 C92 H92 120.3 . .
C94 C93 C92 120.1(5) . .
C94 C93 H93 120.0 . .
C92 C93 H93 120.0 . .
C95 C94 C93 120.6(5) . .
C95 C94 H94 119.7 . .
C93 C94 H94 119.7 . .
C94 C95 C96 120.1(5) . .
C94 C95 H95 119.9 . .
C96 C95 H95 119.9 . .
C91 C96 C95 119.4(5) . .
C91 C96 H96 120.3 . .
C95 C96 H96 120.3 . .
C102 C97 C98 118.2(4) . .
C102 C97 P3 121.9(4) . .
C98 C97 P3 119.9(4) . .
C99 C98 C97 120.3(4) . .
C99 C98 H98 119.8 . .
C97 C98 H98 119.8 . .
C98 C99 C100 120.3(4) . .
C98 C99 H99 119.8 . .
C100 C99 H99 119.8 . .
C101 C100 C99 120.0(5) . .
C101 C100 H100 120.0 . .
C99 C100 H100 120.0 . .
C100 C101 C102 120.2(5) . .
C100 C101 H101 119.9 . .
C102 C101 H101 119.9 . .
C101 C102 C97 120.8(4) . .
C101 C102 H102 119.6 . .
C97 C102 H102 119.6 . .
C108 C103 C104 119.5(4) . .
C108 C103 P3 121.3(3) . .
C104 C103 P3 118.9(4) . .
C105 C104 C103 120.5(5) . .
C105 C104 H104 119.7 . .
C103 C104 H104 119.7 . .
C104 C105 C106 120.2(5) . .
C104 C105 H105 119.9 . .
C106 C105 H105 119.9 . .
C107 C106 C105 119.8(5) . .
C107 C106 H106 120.1 . .
C105 C106 H106 120.1 . .
C106 C107 C108 120.6(5) . .
C106 C107 H107 119.7 . .
C108 C107 H107 119.7 . .
C107 C108 C103 119.3(4) . .
C107 C108 H108 120.4 . .
C103 C108 H108 120.4 . .
C110 C109 C114 119.9(4) . .
C110 C109 P3 120.5(4) . .
C114 C109 P3 119.4(4) . .
C111 C110 C109 119.3(4) . .
C111 C110 H110 120.3 . .
C109 C110 H110 120.3 . .
C110 C111 C112 120.4(5) . .
C110 C111 H111 119.8 . .
C112 C111 H111 119.8 . .
C111 C112 C113 120.2(5) . .
C111 C112 H112 119.9 . .
C113 C112 H112 119.9 . .
C114 C113 C112 120.0(5) . .
C114 C113 H113 120.0 . .
C112 C113 H113 120.0 . .
C113 C114 C109 120.2(5) . .
C113 C114 H114 119.9 . .
C109 C114 H114 119.9 . .
C120 C115 C116 119.5(5) . .
C120 C115 P4 121.2(4) . .
C116 C115 P4 119.2(4) . .
C117 C116 C115 120.6(5) . .
C117 C116 H116 119.7 . .
C115 C116 H116 119.7 . .
C118 C117 C116 119.1(5) . .
C118 C117 H117 120.4 . .
C116 C117 H117 120.4 . .
C117 C118 C119 120.9(5) . .
C117 C118 H118 119.6 . .
C119 C118 H118 119.6 . .
C118 C119 C120 120.3(5) . .
C118 C119 H119 119.9 . .
C120 C119 H119 119.9 . .
C119 C120 C115 119.6(5) . .
C119 C120 H120 120.2 . .
C115 C120 H120 120.2 . .
C122 C121 C126 119.6(5) . .
C122 C121 P4 119.5(4) . .
C126 C121 P4 121.0(4) . .
C121 C122 C123 119.7(4) . .
C121 C122 H122 120.1 . .
C123 C122 H122 120.1 . .
C124 C123 C122 119.8(5) . .
C124 C123 H123 120.1 . .
C122 C123 H123 120.1 . .
C125 C124 C123 120.3(5) . .
C125 C124 H124 119.9 . .
C123 C124 H124 119.9 . .
C126 C125 C124 120.7(5) . .
C126 C125 H125 119.6 . .
C124 C125 H125 119.6 . .
C125 C126 C121 119.9(5) . .
C125 C126 H126 120.1 . .
C121 C126 H126 120.1 . .
C128 C127 C132 120.5(4) . .
C128 C127 P4 120.6(4) . .
C132 C127 P4 119.0(4) . .
C127 C128 C129 119.2(5) . .
C127 C128 H128 120.4 . .
C129 C128 H128 120.4 . .
C130 C129 C128 120.0(5) . .
C130 C129 H129 120.0 . .
C128 C129 H129 120.0 . .
C131 C130 C129 120.8(5) . .
C131 C130 H130 119.6 . .
C129 C130 H130 119.6 . .
C130 C131 C132 119.5(5) . .
C130 C131 H131 120.2 . .
C132 C131 H131 120.2 . .
C131 C132 C127 120.0(5) . .
C131 C132 H132 120.0 . .
C127 C132 H132 120.0 . .
C138 C133 C134 118.3(4) . .
C138 C133 P4 120.6(4) . .
C134 C133 P4 120.7(4) . .
C135 C134 C133 119.9(5) . .
C135 C134 H134 120.0 . .
C133 C134 H134 120.0 . .
C136 C135 C134 120.3(5) . .
C136 C135 H135 119.9 . .
C134 C135 H135 119.9 . .
C137 C136 C135 120.9(5) . .
C137 C136 H136 119.5 . .
C135 C136 H136 119.5 . .
C136 C137 C138 119.6(5) . .
C136 C137 H137 120.2 . .
C138 C137 H137 120.2 . .
C137 C138 C133 121.0(5) . .
C137 C138 H138 119.5 . .
C133 C138 H138 119.5 . .

loop_
_geom_bond_atom_site_label_1
_geom_bond_atom_site_label_2
_geom_bond_distance
_geom_bond_site_symmetry_2
U1 O1 1.755(3) .
U1 O2 1.760(3) .
U1 O21 2.365(3) .
U1 O14 2.366(3) .
U1 O16 2.375(3) .
U1 O9 2.378(3) .
U1 O19 2.430(3) .
U2 O3 1.760(3) .
U2 O4 1.763(3) .
U2 O10 2.359(3) .
U2 O15 2.362(3) .
U2 O11 2.368(3) .
U2 O26 2.375(3) .
U2 O24 2.424(3) .
U3 O5 1.757(3) .
U3 O6 1.769(3) .
U3 O34 2.315(3) .
U3 O29 2.360(3) .
U3 O25 2.376(3) .
U3 O36 2.390(3) .
U3 O39 2.471(3) .
U4 O7 1.758(3) .
U4 O8 1.765(3) .
U4 O30 2.322(3) .
U4 O35 2.344(3) .
U4 O31 2.387(3) .
U4 O20 2.395(3) 1_456
U4 O40 2.463(3) .
S1 O13 1.448(3) .
S1 O12 1.452(3) .
S1 O11 1.478(3) .
S1 C3 1.774(5) .
S2 O17 1.438(3) .
S2 O18 1.446(3) .
S2 O16 1.476(3) .
S2 C10 1.754(5) .
S3 O23 1.445(3) .
S3 O22 1.449(3) .
S3 O21 1.487(3) .
S3 C17 1.786(5) .
S4 O27 1.442(3) .
S4 O28 1.448(3) .
S4 O26 1.482(3) .
S4 C24 1.780(5) .
S5 O32 1.437(4) .
S5 O33 1.446(3) .
S5 O31 1.493(3) .
S5 C31 1.794(4) .
S6 O38 1.443(3) .
S6 O37 1.446(3) .
S6 O36 1.485(3) .
S6 C38 1.801(4) .
P1 C55 1.782(5) .
P1 C43 1.785(5) .
P1 C49 1.789(5) .
P1 C61 1.803(5) .
P2 C67 1.792(5) .
P2 C85 1.797(5) .
P2 C73 1.802(5) .
P2 C79 1.803(4) .
P3 C103 1.791(4) .
P3 C97 1.793(5) .
P3 C109 1.800(5) .
P3 C91 1.807(5) .
P4 C133 1.779(5) .
P4 C115 1.787(5) .
P4 C127 1.802(5) .
P4 C121 1.810(5) .
O9 C1 1.259(5) .
O10 C1 1.270(5) .
O14 C8 1.256(5) .
O15 C8 1.267(5) .
O19 C15 1.269(5) .
O20 C15 1.251(5) .
O20 U4 2.395(3) 1_654
O24 C22 1.272(5) .
O25 C22 1.256(5) .
O29 C29 1.249(5) .
O30 C29 1.258(5) .
O34 C36 1.255(5) .
O35 C36 1.253(5) .
O39 H39A 0.9874 .
O39 H39B 0.8307 .
O40 H40A 0.9365 .
O40 H40B 0.8623 .
O41 H41A 0.9339 .
O41 H41B 0.8703 .
O42 H42A 0.9935 .
O42 H42B 0.9862 .
C1 C2 1.490(6) .
C2 C7 1.390(6) .
C2 C3 1.413(6) .
C3 C4 1.394(6) .
C4 C5 1.391(6) .
C4 H4 0.9500 .
C5 C6 1.385(6) .
C5 H5 0.9500 .
C6 C7 1.393(6) .
C6 H6 0.9500 .
C7 H7 0.9500 .
C8 C9 1.494(6) .
C9 C14 1.388(6) .
C9 C10 1.423(6) .
C10 C11 1.399(6) .
C11 C12 1.398(6) .
C11 H11 0.9500 .
C12 C13 1.373(6) .
C12 H12 0.9500 .
C13 C14 1.392(6) .
C13 H13 0.9500 .
C14 H14 0.9500 .
C15 C16 1.508(6) .
C16 C21 1.384(6) .
C16 C17 1.393(6) .
C17 C18 1.379(6) .
C18 C19 1.387(7) .
C18 H18 0.9500 .
C19 C20 1.396(7) .
C19 H19 0.9500 .
C20 C21 1.391(6) .
C20 H20 0.9500 .
C21 H21 0.9500 .
C22 C23 1.498(6) .
C23 C24 1.396(6) .
C23 C28 1.399(6) .
C24 C25 1.403(6) .
C25 C26 1.379(7) .
C25 H25 0.9500 .
C26 C27 1.390(7) .
C26 H26 0.9500 .
C27 C28 1.366(6) .
C27 H27 0.9500 .
C28 H28 0.9500 .
C29 C30 1.507(6) .
C30 C35 1.391(6) .
C30 C31 1.418(6) .
C31 C32 1.385(6) .
C32 C33 1.393(6) .
C32 H32 0.9500 .
C33 C34 1.373(6) .
C33 H33 0.9500 .
C34 C35 1.382(6) .
C34 H34 0.9500 .
C35 H35 0.9500 .
C36 C37 1.513(6) .
C37 C42 1.390(6) .
C37 C38 1.413(6) .
C38 C39 1.384(6) .
C39 C40 1.393(6) .
C39 H39 0.9500 .
C40 C41 1.362(7) .
C40 H40 0.9500 .
C41 C42 1.377(6) .
C41 H41 0.9500 .
C42 H42 0.9500 .
C43 C44 1.391(7) .
C43 C48 1.412(7) .
C44 C45 1.396(7) .
C44 H44 0.9500 .
C45 C46 1.361(8) .
C45 H45 0.9500 .
C46 C47 1.396(8) .
C46 H46 0.9500 .
C47 C48 1.394(6) .
C47 H47 0.9500 .
C48 H48 0.9500 .
C49 C54 1.392(6) .
C49 C50 1.410(6) .
C50 C51 1.376(7) .
C50 H50 0.9500 .
C51 C52 1.377(7) .
C51 H51 0.9500 .
C52 C53 1.380(7) .
C52 H52 0.9500 .
C53 C54 1.392(7) .
C53 H53 0.9500 .
C54 H54 0.9500 .
C55 C60 1.400(6) .
C55 C56 1.400(6) .
C56 C57 1.387(6) .
C56 H56 0.9500 .
C57 C58 1.387(7) .
C57 H57 0.9500 .
C58 C59 1.382(6) .
C58 H58 0.9500 .
C59 C60 1.378(6) .
C59 H59 0.9500 .
C60 H60 0.9500 .
C61 C62 1.386(7) .
C61 C66 1.388(6) .
C62 C63 1.382(7) .
C62 H62 0.9500 .
C63 C64 1.378(7) .
C63 H63 0.9500 .
C64 C65 1.389(7) .
C64 H64 0.9500 .
C65 C66 1.383(7) .
C65 H65 0.9500 .
C66 H66 0.9500 .
C67 C68 1.397(6) .
C67 C72 1.403(6) .
C68 C69 1.375(6) .
C68 H68 0.9500 .
C69 C70 1.386(7) .
C69 H69 0.9500 .
C70 C71 1.378(7) .
C70 H70 0.9500 .
C71 C72 1.383(6) .
C71 H71 0.9500 .
C72 H72 0.9500 .
C73 C78 1.391(6) .
C73 C74 1.394(6) .
C74 C75 1.384(7) .
C74 H74 0.9500 .
C75 C76 1.379(7) .
C75 H75 0.9500 .
C76 C77 1.393(6) .
C76 H76 0.9500 .
C77 C78 1.377(6) .
C77 H77 0.9500 .
C78 H78 0.9500 .
C79 C84 1.380(6) .
C79 C80 1.393(6) .
C80 C81 1.389(6) .
C80 H80 0.9500 .
C81 C82 1.362(6) .
C81 H81 0.9500 .
C82 C83 1.383(6) .
C82 H82 0.9500 .
C83 C84 1.391(6) .
C83 H83 0.9500 .
C84 H84 0.9500 .
C85 C86 1.388(6) .
C85 C90 1.404(6) .
C86 C87 1.374(6) .
C86 H86 0.9500 .
C87 C88 1.376(6) .
C87 H87 0.9500 .
C88 C89 1.386(6) .
C88 H88 0.9500 .
C89 C90 1.403(6) .
C89 H89 0.9500 .
C90 H90 0.9500 .
C91 C92 1.388(6) .
C91 C96 1.390(6) .
C92 C93 1.387(6) .
C92 H92 0.9500 .
C93 C94 1.383(7) .
C93 H93 0.9500 .
C94 C95 1.368(7) .
C94 H94 0.9500 .
C95 C96 1.394(6) .
C95 H95 0.9500 .
C96 H96 0.9500 .
C97 C102 1.398(6) .
C97 C98 1.403(6) .
C98 C99 1.382(6) .
C98 H98 0.9500 .
C99 C100 1.385(6) .
C99 H99 0.9500 .
C100 C101 1.372(6) .
C100 H100 0.9500 .
C101 C102 1.383(6) .
C101 H101 0.9500 .
C102 H102 0.9500 .
C103 C108 1.391(6) .
C103 C104 1.393(6) .
C104 C105 1.368(6) .
C104 H104 0.9500 .
C105 C106 1.382(6) .
C105 H105 0.9500 .
C106 C107 1.379(6) .
C106 H106 0.9500 .
C107 C108 1.390(6) .
C107 H107 0.9500 .
C108 H108 0.9500 .
C109 C110 1.391(6) .
C109 C114 1.407(6) .
C110 C111 1.387(6) .
C110 H110 0.9500 .
C111 C112 1.387(6) .
C111 H111 0.9500 .
C112 C113 1.389(7) .
C112 H112 0.9500 .
C113 C114 1.368(6) .
C113 H113 0.9500 .
C114 H114 0.9500 .
C115 C120 1.395(7) .
C115 C116 1.401(7) .
C116 C117 1.392(6) .
C116 H116 0.9500 .
C117 C118 1.380(7) .
C117 H117 0.9500 .
C118 C119 1.388(8) .
C118 H118 0.9500 .
C119 C120 1.389(7) .
C119 H119 0.9500 .
C120 H120 0.9500 .
C121 C122 1.392(6) .
C121 C126 1.397(6) .
C122 C123 1.398(6) .
C122 H122 0.9500 .
C123 C124 1.380(6) .
C123 H123 0.9500 .
C124 C125 1.378(7) .
C124 H124 0.9500 .
C125 C126 1.374(7) .
C125 H125 0.9500 .
C126 H126 0.9500 .
C127 C128 1.383(6) .
C127 C132 1.390(6) .
C128 C129 1.387(7) .
C128 H128 0.9500 .
C129 C130 1.388(7) .
C129 H129 0.9500 .
C130 C131 1.370(7) .
C130 H130 0.9500 .
C131 C132 1.384(7) .
C131 H131 0.9500 .
C132 H132 0.9500 .
C133 C138 1.397(6) .
C133 C134 1.405(6) .
C134 C135 1.378(6) .
C134 H134 0.9500 .
C135 C136 1.374(6) .
C135 H135 0.9500 .
C136 C137 1.369(6) .
C136 H136 0.9500 .
C137 C138 1.376(6) .
C137 H137 0.9500 .
C138 H138 0.9500 .

loop_
_geom_hbond_atom_site_label_D
_geom_hbond_atom_site_label_H
_geom_hbond_atom_site_label_A
_geom_hbond_distance_DH
_geom_hbond_distance_HA
_geom_hbond_distance_DA
_geom_hbond_angle_DHA
_geom_hbond_site_symmetry_A
O39 H39A O11 0.99 2.17 2.912(4) 130.8 .
O39 H39A O24 0.99 2.08 2.734(4) 121.5 .
O39 H39B O13 0.83 2.19 2.930(4) 147.9 .
O40 H40A O16 0.94 2.36 2.841(4) 111.9 1_456
O40 H40A O19 0.94 1.87 2.799(4) 170.9 1_456
O40 H40A O20 0.94 2.32 2.829(4) 113.9 1_456
O40 H40B O18 0.86 1.96 2.801(4) 164.8 1_456
O41 H41A O6 0.93 2.05 2.875(4) 145.9 .
O41 H41B O37 0.87 2.00 2.858(4) 168.2 .
O42 H42A O27 0.99 1.98 2.903(4) 152.8 .
O42 H42B O28 0.99 2.55 3.107(5) 115.5 .
C32 H32 O33 0.95 2.30 2.768(6) 109.9 .
C54 H54 O42 0.95 2.41 3.219(6) 142.7 2_656
C56 H56 O42 0.95 2.46 3.342(6) 154.0 1_455
C68 H68 O17 0.95 2.38 3.142(6) 136.7 1_455
C78 H78 O17 0.95 2.48 3.383(6) 158.8 1_455
C92 H92 O12 0.95 2.43 3.332(6) 158.4 2_665
C122 H122 O37 0.95 2.56 3.355(6) 140.9 2_666
C132 H132 O23 0.95 2.58 3.261(6) 128.6 1_556
